data_4500652
loop_
_publ_author_name
'Chen, Min'
'Chen, Shui-Sheng'
'Okamura, Taka-aki'
'Su, Zhi'
'Chen, Man-Sheng'
'Zhao, Yue'
'Sun, Wei-Yin'
'Ueyama, Norikazu'

_publ_section_title
;
 pH Dependent Structural Diversity of Metal Complexes with
 5-(4H-1,2,4-Triazol-4-yl)benzene-1,3-dicarboxylic Acid
;
_journal_issue 5
_journal_name_full 'Crystal Growth &amp; Design'
_journal_page_first 1901
_journal_paper_doi 10.1021/cg200068v
_journal_volume 11
_journal_year 2011
_chemical_formula_moiety 'C20 H26 Co N6 O15'
_chemical_formula_sum 'C20 H26 Co N6 O15'
_chemical_formula_weight 649.40
_chemical_name_systematic
; 
?
;
_space_group_IT_number 15
_symmetry_cell_setting monoclinic
_symmetry_Int_Tables_number 15
_symmetry_space_group_name_Hall '-C 2yc'
_symmetry_space_group_name_H-M 'C 1 2/c 1'
_atom_sites_solution_hydrogens geom
_atom_sites_solution_primary direct
_atom_sites_solution_secondary difmap
_audit_creation_date 2010-07-30
_audit_creation_method SHELXL-97
_cell_angle_alpha 90.00
_cell_angle_beta 118.205(12)
_cell_angle_gamma 90.00
_cell_formula_units_Z 4
_cell_length_a 26.458(8)
_cell_length_b 6.5936(15)
_cell_length_c 16.939(5)
_cell_measurement_reflns_used 10517
_cell_measurement_temperature 200
_cell_measurement_theta_max 27.5
_cell_measurement_theta_min 3.2
_cell_volume 2604.2(13)
_computing_structure_refinement 'SHELXL-97 (Sheldrick, 1997)'
_computing_structure_solution 'SIR92 (Altomare et al., 1994)'
_diffrn_ambient_temperature 200
_diffrn_detector_area_resol_mean 10.00
_diffrn_measured_fraction_theta_full 0.999
_diffrn_measured_fraction_theta_max 0.999
_diffrn_measurement_device_type 'Rigaku RAXIS-RAPID II'
_diffrn_measurement_method \w
_diffrn_radiation_source
;
 MicroMax-007HF microfocus rotating anode X-ray generator
;
_diffrn_radiation_type MoK\a
_diffrn_radiation_wavelength 0.71075
_diffrn_reflns_av_R_equivalents 0.0234
_diffrn_reflns_av_sigmaI/netI 0.0198
_diffrn_reflns_limit_h_max 34
_diffrn_reflns_limit_h_min -34
_diffrn_reflns_limit_k_max 7
_diffrn_reflns_limit_k_min -8
_diffrn_reflns_limit_l_max 20
_diffrn_reflns_limit_l_min -21
_diffrn_reflns_number 11941
_diffrn_reflns_theta_full 27.48
_diffrn_reflns_theta_max 27.48
_diffrn_reflns_theta_min 3.21
_exptl_absorpt_coefficient_mu 0.747
_exptl_absorpt_correction_T_max 0.9707
_exptl_absorpt_correction_T_min 0.8962
_exptl_absorpt_correction_type multi-scan
_exptl_absorpt_process_details
;
    Higashi, T. (1995). Program for Absorption Correction.
    Rigaku Corporation, Tokyo, Japan.
;
_exptl_crystal_colour pale-orange
_exptl_crystal_density_diffrn 1.656
_exptl_crystal_density_method 'not measured'
_exptl_crystal_description block
_exptl_crystal_F_000 1340
_exptl_crystal_size_max 0.15
_exptl_crystal_size_mid 0.12
_exptl_crystal_size_min 0.04
_refine_diff_density_max 0.843
_refine_diff_density_min -0.473
_refine_diff_density_rms 0.109
_refine_ls_extinction_method none
_refine_ls_goodness_of_fit_ref 1.120
_refine_ls_hydrogen_treatment mixed
_refine_ls_matrix_type full
_refine_ls_number_parameters 216
_refine_ls_number_reflns 2981
_refine_ls_number_restraints 0
_refine_ls_restrained_S_all 1.120
_refine_ls_R_factor_all 0.0401
_refine_ls_R_factor_gt 0.0368
_refine_ls_shift/su_max 0.000
_refine_ls_shift/su_mean 0.000
_refine_ls_structure_factor_coef Fsqd
_refine_ls_weighting_details 'calc w=1/[\s^2^(Fo^2^)+(0.0624P)^2^+1.4063P] where P=(Fo^2^+2Fc^2^)/3'
_refine_ls_weighting_scheme calc
_refine_ls_wR_factor_gt 0.0988
_refine_ls_wR_factor_ref 0.1010
_reflns_number_gt 2652
_reflns_number_total 2981
_reflns_threshold_expression I>2\s(I)
_cod_data_source_file cg200068v_si_002.cif
_cod_data_source_block 2
_cod_original_cell_volume 2604.2(12)
_cod_original_sg_symbol_H-M 'C 2/c'
_cod_database_code 4500652

loop_
_symmetry_equiv_pos_as_xyz
'x, y, z'
'-x, y, -z+1/2'
'x+1/2, y+1/2, z'
'-x+1/2, y+1/2, -z+1/2'
'-x, -y, -z'
'x, -y, z-1/2'
'-x+1/2, -y+1/2, -z'
'x+1/2, -y+1/2, z-1/2'

loop_
_atom_site_label
_atom_site_type_symbol
_atom_site_fract_x
_atom_site_fract_y
_atom_site_fract_z
_atom_site_U_iso_or_equiv
_atom_site_adp_type
_atom_site_occupancy
_atom_site_symmetry_multiplicity
_atom_site_calc_flag
_atom_site_refinement_flags
Co1 Co 0.5000 0.5000 0.5000 0.01853(12) Uani 1 2 d S
O1 O 0.11251(5) 0.5444(2) 0.10382(7) 0.0277(3) Uani 1 1 d .
O2 O 0.05972(5) 0.52987(17) 0.17346(7) 0.0231(2) Uani 1 1 d .
O3 O 0.14839(6) 0.5407(3) 0.49300(10) 0.0524(5) Uani 1 1 d .
H6 H 0.1442(14) 0.515(4) 0.537(2) 0.063 Uiso 1 1 d .
O4 O 0.24064(6) 0.4743(2) 0.58038(8) 0.0330(3) Uani 1 1 d .
O5 O 0.51693(5) 0.3419(2) 0.40856(8) 0.0287(3) Uani 1 1 d .
O6 O 0.47892(5) 0.22609(19) 0.53947(8) 0.0259(3) Uani 1 1 d .
O7 O 0.57994(9) 0.5300(3) 0.34080(13) 0.0508(4) Uani 1 1 d .
H7 H 0.5885(16) 0.504(4) 0.303(2) 0.061 Uiso 1 1 d .
H8 H 0.5589(12) 0.628(4) 0.3251(18) 0.061 Uiso 1 1 d .
O8 O 0.0000 0.3420(3) 0.2500 0.0457(5) Uani 1 2 d S
H9 H 0.0130(11) 0.417(4) 0.2244(17) 0.055 Uiso 1 1 d .
N13 N 0.38723(6) 0.52255(19) 0.31390(9) 0.0221(3) Uani 1 1 d .
N11 N 0.31907(6) 0.52129(18) 0.35369(9) 0.0183(3) Uani 1 1 d .
N12 N 0.41200(6) 0.51991(19) 0.40641(9) 0.0211(3) Uani 1 1 d .
C1 C 0.26373(6) 0.5201(2) 0.34971(10) 0.0171(3) Uani 1 1 d .
C2 C 0.21479(6) 0.5269(2) 0.26645(10) 0.0180(3) Uani 1 1 d .
H1 H 0.2180 0.5317 0.2130 0.022 Uiso 1 1 calc R
C3 C 0.16101(7) 0.5264(2) 0.26264(10) 0.0181(3) Uani 1 1 d .
C4 C 0.15638(7) 0.5221(2) 0.34073(11) 0.0209(3) Uani 1 1 d .
H2 H 0.1197 0.5242 0.3379 0.025 Uiso 1 1 calc R
C5 C 0.20561(7) 0.5146(2) 0.42313(10) 0.0199(3) Uani 1 1 d .
C6 C 0.25963(7) 0.5122(2) 0.42829(10) 0.0194(3) Uani 1 1 d .
H3 H 0.2932 0.5053 0.4847 0.023 Uiso 1 1 calc R
C11 C 0.37110(7) 0.5190(2) 0.42857(11) 0.0227(3) Uani 1 1 d .
H4 H 0.3767 0.5170 0.4883 0.027 Uiso 1 1 calc R
C12 C 0.33200(7) 0.5240(2) 0.28449(10) 0.0214(3) Uani 1 1 d .
H5 H 0.3043 0.5266 0.2229 0.026 Uiso 1 1 calc R
C31 C 0.10708(6) 0.5331(2) 0.17316(10) 0.0189(3) Uani 1 1 d .
C51 C 0.20085(8) 0.5055(2) 0.50742(11) 0.0235(3) Uani 1 1 d .

loop_
_atom_site_aniso_label
_atom_site_aniso_U_11
_atom_site_aniso_U_22
_atom_site_aniso_U_33
_atom_site_aniso_U_23
_atom_site_aniso_U_13
_atom_site_aniso_U_12
Co1 0.00958(17) 0.03100(19) 0.01377(17) -0.00055(9) 0.00449(12) -0.00056(9)
O1 0.0163(5) 0.0531(7) 0.0138(5) 0.0023(5) 0.0072(4) 0.0057(5)
O2 0.0123(5) 0.0391(6) 0.0168(5) 0.0024(4) 0.0059(4) 0.0011(4)
O3 0.0241(7) 0.1180(14) 0.0205(7) 0.0095(7) 0.0149(6) 0.0047(7)
O4 0.0257(7) 0.0567(8) 0.0143(6) 0.0025(5) 0.0077(5) 0.0024(5)
O5 0.0225(6) 0.0416(7) 0.0263(6) -0.0102(5) 0.0152(5) -0.0092(5)
O6 0.0169(5) 0.0347(6) 0.0183(5) 0.0033(5) 0.0020(4) -0.0020(5)
O7 0.0588(11) 0.0555(10) 0.0613(11) 0.0086(8) 0.0474(10) 0.0074(7)
O8 0.0645(14) 0.0472(11) 0.0499(12) 0.000 0.0472(11) 0.000
N13 0.0150(6) 0.0338(7) 0.0150(6) 0.0013(5) 0.0050(5) -0.0003(5)
N11 0.0117(6) 0.0272(6) 0.0147(6) -0.0003(4) 0.0051(5) 0.0004(4)
N12 0.0131(6) 0.0326(7) 0.0155(6) -0.0003(4) 0.0049(5) -0.0004(4)
C1 0.0112(7) 0.0220(7) 0.0174(7) 0.0000(5) 0.0062(6) 0.0009(5)
C2 0.0143(7) 0.0255(7) 0.0143(7) 0.0004(5) 0.0068(6) 0.0007(5)
C3 0.0135(7) 0.0252(7) 0.0145(7) 0.0006(5) 0.0056(6) 0.0001(5)
C4 0.0140(7) 0.0313(8) 0.0178(7) 0.0015(5) 0.0079(6) 0.0004(5)
C5 0.0166(7) 0.0290(8) 0.0145(7) 0.0011(5) 0.0078(6) -0.0007(5)
C6 0.0136(7) 0.0271(7) 0.0147(7) 0.0001(5) 0.0043(6) -0.0001(5)
C11 0.0123(7) 0.0371(8) 0.0157(7) -0.0010(5) 0.0041(6) 0.0011(5)
C12 0.0147(7) 0.0338(8) 0.0151(7) 0.0010(5) 0.0064(6) 0.0005(5)
C31 0.0127(7) 0.0273(7) 0.0148(7) 0.0007(5) 0.0049(6) 0.0018(5)
C51 0.0201(8) 0.0334(8) 0.0174(7) -0.0010(5) 0.0093(6) -0.0032(5)

loop_
_atom_type_symbol
_atom_type_description
_atom_type_scat_dispersion_real
_atom_type_scat_dispersion_imag
_atom_type_scat_source
C C 0.0033 0.0016 'International Tables Vol C Tables 4.2.6.8 and 6.1.1.4'
H H 0.0000 0.0000 'International Tables Vol C Tables 4.2.6.8 and 6.1.1.4'
Co Co 0.3494 0.9721 'International Tables Vol C Tables 4.2.6.8 and 6.1.1.4'
N N 0.0061 0.0033 'International Tables Vol C Tables 4.2.6.8 and 6.1.1.4'
O O 0.0106 0.0060 'International Tables Vol C Tables 4.2.6.8 and 6.1.1.4'

loop_
_geom_angle_atom_site_label_1
_geom_angle_atom_site_label_2
_geom_angle_atom_site_label_3
_geom_angle
_geom_angle_site_symmetry_1
_geom_angle_site_symmetry_3
O5 Co1 O5 180.0 5_666 .
O5 Co1 O6 89.38(5) 5_666 5_666
O5 Co1 O6 90.62(5) . 5_666
O5 Co1 O6 90.62(5) 5_666 .
O5 Co1 O6 89.38(5) . .
O6 Co1 O6 180.0 5_666 .
O5 Co1 N12 91.21(5) 5_666 5_666
O5 Co1 N12 88.78(5) . 5_666
O6 Co1 N12 85.85(5) 5_666 5_666
O6 Co1 N12 94.15(5) . 5_666
O5 Co1 N12 88.79(5) 5_666 .
O5 Co1 N12 91.21(5) . .
O6 Co1 N12 94.15(5) 5_666 .
O6 Co1 N12 85.85(5) . .
N12 Co1 N12 180.00(6) 5_666 .
C51 O3 H6 112(2) . .
H7 O7 H8 109(3) . .
C12 N13 N12 106.18(13) . .
C11 N11 C12 104.25(13) . .
C11 N11 C1 127.18(13) . .
C12 N11 C1 128.57(13) . .
C11 N12 N13 108.25(13) . .
C11 N12 Co1 123.69(12) . .
N13 N12 Co1 127.93(11) . .
C6 C1 C2 121.06(14) . .
C6 C1 N11 119.78(13) . .
C2 C1 N11 119.16(13) . .
C1 C2 C3 119.13(14) . .
C1 C2 H1 120.4 . .
C3 C2 H1 120.4 . .
C4 C3 C2 120.33(14) . .
C4 C3 C31 119.34(14) . .
C2 C3 C31 120.32(14) . .
C3 C4 C5 119.76(15) . .
C3 C4 H2 120.1 . .
C5 C4 H2 120.1 . .
C4 C5 C6 120.76(15) . .
C4 C5 C51 120.00(15) . .
C6 C5 C51 119.24(14) . .
C1 C6 C5 118.94(14) . .
C1 C6 H3 120.5 . .
C5 C6 H3 120.5 . .
N12 C11 N11 110.09(14) . .
N12 C11 H4 125.0 . .
N11 C11 H4 125.0 . .
N13 C12 N11 111.23(14) . .
N13 C12 H5 124.4 . .
N11 C12 H5 124.4 . .
O1 C31 O2 124.22(14) . .
O1 C31 C3 118.02(14) . .
O2 C31 C3 117.75(14) . .
O4 C51 O3 123.84(16) . .
O4 C51 C5 124.12(16) . .
O3 C51 C5 112.02(15) . .

loop_
_geom_bond_atom_site_label_1
_geom_bond_atom_site_label_2
_geom_bond_distance
_geom_bond_site_symmetry_2
Co1 O5 2.0839(12) 5_666
Co1 O5 2.0839(12) .
Co1 O6 2.0910(12) 5_666
Co1 O6 2.0910(12) .
Co1 N12 2.1126(15) 5_666
Co1 N12 2.1126(15) .
O1 C31 1.2511(19) .
O2 C31 1.2558(19) .
O3 C51 1.312(2) .
O3 H6 0.83(3) .
O4 C51 1.203(2) .
O7 H7 0.80(3) .
O7 H8 0.81(3) .
O8 H9 0.83(2) .
N13 C12 1.302(2) .
N13 N12 1.3837(19) .
N11 C11 1.361(2) .
N11 C12 1.368(2) .
N11 C1 1.434(2) .
N12 C11 1.302(2) .
C1 C6 1.386(2) .
C1 C2 1.393(2) .
C2 C3 1.394(2) .
C2 H1 0.9500 .
C3 C4 1.385(2) .
C3 C31 1.514(2) .
C4 C5 1.389(2) .
C4 H2 0.9500 .
C5 C6 1.390(2) .
C5 C51 1.493(2) .
C6 H3 0.9500 .
C11 H4 0.9500 .
C12 H5 0.9500 .

loop_
_geom_torsion_atom_site_label_1
_geom_torsion_atom_site_label_2
_geom_torsion_atom_site_label_3
_geom_torsion_atom_site_label_4
_geom_torsion
_geom_torsion_site_symmetry_1
C12 N13 N12 C11 0.27(16) .
C12 N13 N12 Co1 176.27(10) .
O5 Co1 N12 C11 -32.70(13) 5_666
O5 Co1 N12 C11 147.30(13) .
O6 Co1 N12 C11 -121.99(12) 5_666
O6 Co1 N12 C11 58.01(12) .
O5 Co1 N12 N13 151.87(12) 5_666
O5 Co1 N12 N13 -28.14(12) .
O6 Co1 N12 N13 62.58(12) 5_666
O6 Co1 N12 N13 -117.42(12) .
C11 N11 C1 C6 -1.3(2) .
C12 N11 C1 C6 178.40(13) .
C11 N11 C1 C2 178.77(13) .
C12 N11 C1 C2 -1.6(2) .
C6 C1 C2 C3 0.3(2) .
N11 C1 C2 C3 -179.79(12) .
C1 C2 C3 C4 0.9(2) .
C1 C2 C3 C31 -179.83(12) .
C2 C3 C4 C5 -1.1(2) .
C31 C3 C4 C5 179.56(13) .
C3 C4 C5 C6 0.3(2) .
C3 C4 C5 C51 -178.71(13) .
C2 C1 C6 C5 -1.1(2) .
N11 C1 C6 C5 178.95(12) .
C4 C5 C6 C1 0.8(2) .
C51 C5 C6 C1 179.81(12) .
N13 N12 C11 N11 -0.11(17) .
Co1 N12 C11 N11 -176.32(9) .
C12 N11 C11 N12 -0.09(16) .
C1 N11 C11 N12 179.65(12) .
N12 N13 C12 N11 -0.33(16) .
C11 N11 C12 N13 0.26(16) .
C1 N11 C12 N13 -179.47(13) .
C4 C3 C31 O1 177.41(14) .
C2 C3 C31 O1 -1.9(2) .
C4 C3 C31 O2 -1.5(2) .
C2 C3 C31 O2 179.15(13) .
C4 C5 C51 O4 170.69(15) .
C6 C5 C51 O4 -8.3(2) .
C4 C5 C51 O3 -11.0(2) .
C6 C5 C51 O3 170.05(15) .
